data_4067200
loop_
_publ_author_name
'Dureen, Meghan A.'
'Brown, Christopher C.'
'Stephan, Douglas W.'

_publ_section_title
;
 Deprotonation and Addition Reactions of Frustrated Lewis Pairs with
 Alkynes
;
_journal_issue 23
_journal_name_full Organometallics
_journal_page_first 6594
_journal_paper_doi 10.1021/om1009044
_journal_volume 29
_journal_year 2010
_chemical_formula_sum 'C42 H37 B F15 Fe P'
_chemical_formula_weight 924.35
_chemical_name_systematic
; 
 ? 
;
_space_group_IT_number 2
_symmetry_cell_setting triclinic
_symmetry_space_group_name_Hall '-P 1'
_symmetry_space_group_name_H-M 'P -1'
_atom_sites_solution_hydrogens geom
_atom_sites_solution_primary direct
_atom_sites_solution_secondary difmap
_audit_creation_method SHELXL-97
_cell_angle_alpha 77.682(2)
_cell_angle_beta 79.434(2)
_cell_angle_gamma 73.091(2)
_cell_formula_units_Z 2
_cell_length_a 12.1738(9)
_cell_length_b 12.6282(9)
_cell_length_c 13.9670(11)
_cell_measurement_reflns_used 9975
_cell_measurement_temperature 150(2)
_cell_measurement_theta_max 0.00
_cell_measurement_theta_min 0.00
_cell_volume 1990.1(3)
_computing_cell_refinement 'Bruker SMART'
_computing_data_collection 'Bruker SMART'
_computing_data_reduction 'Bruker SAINT'
_computing_molecular_graphics 'Bruker SHELXTL'
_computing_publication_material 'Bruker SHELXTL'
_computing_structure_refinement 'SHELXL-97 (Sheldrick, 1997)'
_computing_structure_solution 'SHELXS-97 (Sheldrick, 1990)'
_diffrn_ambient_temperature 150(2)
_diffrn_measured_fraction_theta_full 0.985
_diffrn_measured_fraction_theta_max 0.985
_diffrn_measurement_device_type 'CCD area detector'
_diffrn_measurement_method 'phi and omega scans'
_diffrn_radiation_monochromator graphite
_diffrn_radiation_source 'fine-focus sealed tube'
_diffrn_radiation_type MoK\a
_diffrn_radiation_wavelength 0.71073
_diffrn_reflns_av_R_equivalents 0.0333
_diffrn_reflns_av_sigmaI/netI 0.0188
_diffrn_reflns_limit_h_max 15
_diffrn_reflns_limit_h_min -13
_diffrn_reflns_limit_k_max 16
_diffrn_reflns_limit_k_min -16
_diffrn_reflns_limit_l_max 18
_diffrn_reflns_limit_l_min -18
_diffrn_reflns_number 66034
_diffrn_reflns_theta_full 27.55
_diffrn_reflns_theta_max 27.55
_diffrn_reflns_theta_min 1.51
_exptl_absorpt_coefficient_mu 0.521
_exptl_absorpt_correction_T_max 0.7455
_exptl_absorpt_correction_T_min 0.6626
_exptl_absorpt_correction_type multi-scan
_exptl_absorpt_process_details SADABS
_exptl_crystal_colour orange
_exptl_crystal_density_diffrn 1.543
_exptl_crystal_density_method 'not measured'
_exptl_crystal_description irregular
_exptl_crystal_F_000 940
_exptl_crystal_size_max 0.60
_exptl_crystal_size_mid 0.60
_exptl_crystal_size_min 0.50
_refine_diff_density_max 0.546
_refine_diff_density_min -0.348
_refine_diff_density_rms 0.052
_refine_ls_extinction_method none
_refine_ls_goodness_of_fit_ref 1.056
_refine_ls_hydrogen_treatment mixed
_refine_ls_matrix_type full
_refine_ls_number_parameters 674
_refine_ls_number_reflns 9039
_refine_ls_number_restraints 0
_refine_ls_restrained_S_all 1.056
_refine_ls_R_factor_all 0.0427
_refine_ls_R_factor_gt 0.0344
_refine_ls_shift/su_max 0.001
_refine_ls_shift/su_mean 0.000
_refine_ls_structure_factor_coef Fsqd
_refine_ls_weighting_details 'calc w=1/[\s^2^(Fo^2^)+(0.0464P)^2^+1.1233P] where P=(Fo^2^+2Fc^2^)/3'
_refine_ls_weighting_scheme calc
_refine_ls_wR_factor_gt 0.0877
_refine_ls_wR_factor_ref 0.0951
_reflns_number_gt 7883
_reflns_number_total 9039
_reflns_threshold_expression >2sigma(I)
_cod_data_source_file om1009044_si_002.cif
_cod_data_source_block '[tBu3PH][CpFe(C5H4)CCB(C6F5)3]'
_cod_depositor_comments
;
The following automatic conversions were performed:

'_symmetry_cell_setting' value 'Triclinic' changed to 'triclinic'
according to /home/saulius/struct/CIF-dictionaries/cif_core.dic
dictionary named 'cif_core.dic' version 2.4.1 from 2010-06-29.

Automatic conversion script
Id: cif_fix_values 1715 2011-07-08 13:25:40Z adriana 
;
_cod_original_sg_symbol_H-M P-1
_cod_database_code 4067200

loop_
_symmetry_equiv_pos_as_xyz
'x, y, z'
'-x, -y, -z'

loop_
_atom_site_label
_atom_site_type_symbol
_atom_site_fract_x
_atom_site_fract_y
_atom_site_fract_z
_atom_site_U_iso_or_equiv
_atom_site_adp_type
_atom_site_occupancy
_atom_site_symmetry_multiplicity
_atom_site_calc_flag
_atom_site_refinement_flags
_atom_site_disorder_assembly
_atom_site_disorder_group
Fe1 Fe 0.635905(19) 0.308692(18) 0.196508(17) 0.02320(7) Uani 1 1 d . . .
P1 P 0.63536(4) 0.73564(4) 0.26513(3) 0.02811(10) Uani 1 1 d . . .
B1 B 0.19107(15) 0.25702(14) 0.27893(13) 0.0210(3) Uani 1 1 d . . .
F1 F 0.29089(10) 0.06721(10) 0.44222(9) 0.0429(3) Uani 1 1 d . . .
F2 F 0.16829(13) -0.01928(11) 0.59962(9) 0.0572(4) Uani 1 1 d . . .
F3 F -0.06538(13) 0.05965(12) 0.63230(9) 0.0585(4) Uani 1 1 d . . .
F4 F -0.17573(10) 0.22845(12) 0.49732(10) 0.0503(3) Uani 1 1 d . . .
F5 F -0.05364(9) 0.32149(10) 0.34086(8) 0.0383(2) Uani 1 1 d . . .
F6 F 0.23829(9) 0.03691(8) 0.23104(8) 0.0349(2) Uani 1 1 d . . .
F7 F 0.15455(12) -0.02640(11) 0.09586(11) 0.0536(3) Uani 1 1 d . . .
F8 F 0.00011(11) 0.12743(13) -0.01807(10) 0.0546(3) Uani 1 1 d . . .
F9 F -0.06559(10) 0.34538(11) 0.00715(8) 0.0437(3) Uani 1 1 d . . .
F10 F 0.01792(9) 0.41107(8) 0.13981(8) 0.0333(2) Uani 1 1 d . . .
F11 F 0.25567(10) 0.41070(9) 0.10398(7) 0.0353(2) Uani 1 1 d . . .
F12 F 0.26968(11) 0.61891(9) 0.09459(8) 0.0424(3) Uani 1 1 d . . .
F13 F 0.19927(12) 0.72069(10) 0.25711(11) 0.0543(3) Uani 1 1 d . . .
F14 F 0.11885(13) 0.60469(11) 0.43082(10) 0.0560(4) Uani 1 1 d . . .
F15 F 0.10607(10) 0.39790(9) 0.44314(8) 0.0382(3) Uani 1 1 d . . .
C1 C 0.32804(14) 0.21057(13) 0.26335(12) 0.0250(3) Uani 1 1 d . . .
C2 C 0.43061(14) 0.19771(13) 0.24204(13) 0.0269(3) Uani 1 1 d . . .
C3 C 0.55137(13) 0.18688(13) 0.20900(13) 0.0258(3) Uani 1 1 d . . .
C4 C 0.59983(15) 0.21727(14) 0.10840(13) 0.0285(3) Uani 1 1 d . . .
H4A H 0.5553 0.2485 0.0506 0.034 Uiso 1 1 calc R . .
C5 C 0.72122(15) 0.19518(14) 0.10490(14) 0.0316(4) Uani 1 1 d . . .
H5A H 0.7772 0.2085 0.0445 0.038 Uiso 1 1 calc R . .
C6 C 0.74922(14) 0.15284(14) 0.20265(14) 0.0326(4) Uani 1 1 d . . .
H6A H 0.8285 0.1312 0.2229 0.039 Uiso 1 1 calc R . .
C7 C 0.64499(14) 0.14793(14) 0.26711(13) 0.0289(3) Uani 1 1 d . . .
H7A H 0.6384 0.1218 0.3402 0.035 Uiso 1 1 calc R . .
C8 C 0.55012(17) 0.47232(14) 0.15470(15) 0.0351(4) Uani 1 1 d . . .
H8A H 0.4937 0.5006 0.1054 0.042 Uiso 1 1 calc R . .
C9 C 0.67168(17) 0.45822(14) 0.13338(14) 0.0351(4) Uani 1 1 d . . .
H9A H 0.7157 0.4750 0.0666 0.042 Uiso 1 1 calc R . .
C10 C 0.71958(17) 0.41519(16) 0.22309(16) 0.0376(4) Uani 1 1 d . . .
H10A H 0.8034 0.3964 0.2310 0.045 Uiso 1 1 calc R . .
C11 C 0.62799(18) 0.40330(16) 0.29982(15) 0.0383(4) Uani 1 1 d . . .
H11A H 0.6360 0.3744 0.3713 0.046 Uiso 1 1 calc R . .
C12 C 0.52273(16) 0.43842(15) 0.25757(15) 0.0359(4) Uani 1 1 d . . .
H12A H 0.4438 0.4389 0.2939 0.043 Uiso 1 1 calc R . .
C13 C 0.12492(13) 0.19989(13) 0.38194(11) 0.0230(3) Uani 1 1 d . . .
C14 C 0.17546(15) 0.11232(14) 0.45151(13) 0.0288(3) Uani 1 1 d . . .
C15 C 0.11358(19) 0.06548(16) 0.53484(13) 0.0363(4) Uani 1 1 d . . .
C16 C -0.00460(19) 0.10457(17) 0.55164(13) 0.0380(4) Uani 1 1 d . . .
C17 C -0.06011(16) 0.18968(16) 0.48388(14) 0.0342(4) Uani 1 1 d . . .
C18 C 0.00524(15) 0.23486(14) 0.40273(12) 0.0281(3) Uani 1 1 d . . .
C19 C 0.13612(13) 0.22796(13) 0.19091(12) 0.0235(3) Uani 1 1 d . . .
C20 C 0.16484(14) 0.11724(14) 0.17573(13) 0.0280(3) Uani 1 1 d . . .
C21 C 0.12117(16) 0.08186(16) 0.10708(15) 0.0360(4) Uani 1 1 d . . .
C22 C 0.04316(16) 0.15880(19) 0.05011(14) 0.0379(4) Uani 1 1 d . . .
C23 C 0.01027(15) 0.26917(17) 0.06285(13) 0.0327(4) Uani 1 1 d . . .
C24 C 0.05661(14) 0.30141(14) 0.13174(12) 0.0272(3) Uani 1 1 d . . .
C25 C 0.17744(13) 0.39253(13) 0.27345(11) 0.0220(3) Uani 1 1 d . . .
C26 C 0.21824(14) 0.45587(14) 0.18730(12) 0.0256(3) Uani 1 1 d . . .
C27 C 0.22651(15) 0.56389(14) 0.18014(13) 0.0307(4) Uani 1 1 d . . .
C28 C 0.15203(16) 0.55697(15) 0.34960(14) 0.0342(4) Uani 1 1 d . . .
C29 C 0.19284(16) 0.61512(14) 0.26230(16) 0.0354(4) Uani 1 1 d . . .
C30 C 0.14543(14) 0.44828(14) 0.35320(12) 0.0271(3) Uani 1 1 d . . .
C304 C 0.5488(13) 0.7807(17) 0.3872(12) 0.031(2) Uani 0.56(2) 1 d P A 1
C303 C 0.5844(16) 0.7081(9) 0.4720(12) 0.054(2) Uani 0.56(2) 1 d P A 1
H30A H 0.5276 0.7279 0.5291 0.081 Uiso 0.56(2) 1 calc PR A 1
H30B H 0.6599 0.7144 0.4816 0.081 Uiso 0.56(2) 1 calc PR A 1
H30C H 0.5909 0.6308 0.4651 0.081 Uiso 0.56(2) 1 calc PR A 1
C302 C 0.4200(9) 0.7905(8) 0.3888(7) 0.0453(16) Uani 0.56(2) 1 d P A 1
H30D H 0.3795 0.7976 0.4555 0.068 Uiso 0.56(2) 1 calc PR A 1
H30E H 0.4114 0.7232 0.3698 0.068 Uiso 0.56(2) 1 calc PR A 1
H30F H 0.3867 0.8570 0.3420 0.068 Uiso 0.56(2) 1 calc PR A 1
C301 C 0.5335(11) 0.9037(5) 0.3758(8) 0.062(3) Uani 0.56(2) 1 d P A 1
H30G H 0.4850 0.9314 0.4341 0.093 Uiso 0.56(2) 1 calc PR A 1
H30H H 0.4961 0.9419 0.3167 0.093 Uiso 0.56(2) 1 calc PR A 1
H30I H 0.6093 0.9188 0.3690 0.093 Uiso 0.56(2) 1 calc PR A 1
C308 C 0.4194(13) 0.7569(17) 0.3688(14) 0.078(4) Uani 0.44(2) 1 d P A 2
H30J H 0.4288 0.6779 0.3658 0.117 Uiso 0.44(2) 1 calc PR A 2
H30K H 0.3856 0.8046 0.3107 0.117 Uiso 0.44(2) 1 calc PR A 2
H30L H 0.3681 0.7763 0.4289 0.117 Uiso 0.44(2) 1 calc PR A 2
C306 C 0.5673(9) 0.8854(11) 0.4093(9) 0.046(2) Uani 0.44(2) 1 d P A 2
H30M H 0.5311 0.8897 0.4776 0.069 Uiso 0.44(2) 1 calc PR A 2
H30N H 0.5361 0.9563 0.3664 0.069 Uiso 0.44(2) 1 calc PR A 2
H30O H 0.6512 0.8723 0.4058 0.069 Uiso 0.44(2) 1 calc PR A 2
C305 C 0.538(2) 0.776(2) 0.3705(17) 0.041(4) Uani 0.44(2) 1 d P A 2
C309 C 0.589(2) 0.6728(16) 0.4685(14) 0.061(4) Uani 0.44(2) 1 d P A 2
H30P H 0.5915 0.5988 0.4557 0.091 Uiso 0.44(2) 1 calc PR A 2
H30Q H 0.5378 0.6872 0.5297 0.091 Uiso 0.44(2) 1 calc PR A 2
H30R H 0.6674 0.6746 0.4751 0.091 Uiso 0.44(2) 1 calc PR A 2
C203 C 0.8053(4) 0.8579(4) 0.2098(4) 0.0404(12) Uani 0.438(5) 1 d P A 3
H20A H 0.8876 0.8539 0.2059 0.061 Uiso 0.438(5) 1 calc PR A 3
H20B H 0.7595 0.9094 0.2546 0.061 Uiso 0.438(5) 1 calc PR A 3
H20C H 0.7810 0.8853 0.1438 0.061 Uiso 0.438(5) 1 calc PR A 3
C202 C 0.7863(4) 0.7402(5) 0.2489(4) 0.0327(11) Uani 0.438(5) 1 d P A 3
C321 C 0.8381(4) 0.6930(6) 0.3462(4) 0.0557(17) Uani 0.438(5) 1 d P A 3
H32A H 0.9215 0.6863 0.3341 0.084 Uiso 0.438(5) 1 calc PR A 3
H32B H 0.8247 0.6188 0.3728 0.084 Uiso 0.438(5) 1 calc PR A 3
H32C H 0.8012 0.7437 0.3939 0.084 Uiso 0.438(5) 1 calc PR A 3
C210 C 0.8714(13) 0.6637(12) 0.1833(8) 0.054(4) Uani 0.438(5) 1 d P A 3
H21A H 0.9433 0.6299 0.2130 0.081 Uiso 0.438(5) 1 calc PR A 3
H21B H 0.8881 0.7075 0.1180 0.081 Uiso 0.438(5) 1 calc PR A 3
H21C H 0.8380 0.6043 0.1764 0.081 Uiso 0.438(5) 1 calc PR A 3
C208 C 0.8176(3) 0.5753(3) 0.3571(3) 0.0426(10) Uani 0.562(5) 1 d P A 4
H20D H 0.9010 0.5447 0.3597 0.064 Uiso 0.562(5) 1 calc PR A 4
H20E H 0.7872 0.5213 0.3362 0.064 Uiso 0.562(5) 1 calc PR A 4
H20F H 0.7785 0.5895 0.4228 0.064 Uiso 0.562(5) 1 calc PR A 4
C206 C 0.8314(4) 0.7756(4) 0.3194(3) 0.0473(11) Uani 0.562(5) 1 d P A 4
H20G H 0.9142 0.7501 0.3259 0.071 Uiso 0.562(5) 1 calc PR A 4
H20H H 0.7868 0.7881 0.3838 0.071 Uiso 0.562(5) 1 calc PR A 4
H20I H 0.8160 0.8459 0.2719 0.071 Uiso 0.562(5) 1 calc PR A 4
C213 C 0.7958(3) 0.6862(4) 0.2828(3) 0.0314(8) Uani 0.562(5) 1 d P A 4
C320 C 0.8589(9) 0.6573(6) 0.1793(7) 0.048(3) Uani 0.562(5) 1 d P A 4
H32D H 0.9426 0.6446 0.1773 0.072 Uiso 0.562(5) 1 calc PR A 4
H32E H 0.8308 0.7200 0.1272 0.072 Uiso 0.562(5) 1 calc PR A 4
H32F H 0.8428 0.5893 0.1686 0.072 Uiso 0.562(5) 1 calc PR A 4
C209 C 0.6318(8) 0.7949(6) 0.0592(7) 0.0429(17) Uani 0.451(4) 1 d P A 5
H20J H 0.5881 0.8300 0.0032 0.064 Uiso 0.451(4) 1 calc PR A 5
H20K H 0.6565 0.7133 0.0619 0.064 Uiso 0.451(4) 1 calc PR A 5
H20L H 0.7000 0.8238 0.0511 0.064 Uiso 0.451(4) 1 calc PR A 5
C409 C 0.4442(4) 0.7826(4) 0.1596(4) 0.0393(11) Uani 0.451(4) 1 d P A 5
H40A H 0.4116 0.8134 0.0973 0.059 Uiso 0.451(4) 1 calc PR A 5
H40B H 0.3869 0.8088 0.2145 0.059 Uiso 0.451(4) 1 calc PR A 5
H40C H 0.4647 0.7003 0.1694 0.059 Uiso 0.451(4) 1 calc PR A 5
C402 C 0.5543(5) 0.8224(4) 0.1560(4) 0.0262(10) Uani 0.451(4) 1 d P A 5
C502 C 0.5205(4) 0.9482(3) 0.1551(4) 0.0399(11) Uani 0.451(4) 1 d P A 5
H50A H 0.4787 0.9870 0.0985 0.060 Uiso 0.451(4) 1 calc PR A 5
H50B H 0.5904 0.9738 0.1498 0.060 Uiso 0.451(4) 1 calc PR A 5
H50C H 0.4705 0.9650 0.2165 0.060 Uiso 0.451(4) 1 calc PR A 5
C408 C 0.6082(5) 0.8215(4) 0.1444(3) 0.0326(9) Uani 0.549(4) 1 d P A 6
C401 C 0.4775(4) 0.8689(4) 0.1425(3) 0.0580(14) Uani 0.549(4) 1 d P A 6
H40D H 0.4626 0.9088 0.0759 0.087 Uiso 0.549(4) 1 calc PR A 6
H40E H 0.4464 0.9211 0.1897 0.087 Uiso 0.549(4) 1 calc PR A 6
H40F H 0.4399 0.8073 0.1607 0.087 Uiso 0.549(4) 1 calc PR A 6
C500 C 0.6651(4) 0.9201(3) 0.1241(3) 0.0471(11) Uani 0.549(4) 1 d P A 6
H50D H 0.6461 0.9677 0.0609 0.071 Uiso 0.549(4) 1 calc PR A 6
H50E H 0.7493 0.8905 0.1212 0.071 Uiso 0.549(4) 1 calc PR A 6
H50F H 0.6358 0.9646 0.1773 0.071 Uiso 0.549(4) 1 calc PR A 6
C403 C 0.6532(7) 0.7517(4) 0.0610(6) 0.0381(13) Uani 0.549(4) 1 d P A 6
H40G H 0.6292 0.7979 -0.0013 0.057 Uiso 0.549(4) 1 calc PR A 6
H40H H 0.6213 0.6863 0.0764 0.057 Uiso 0.549(4) 1 calc PR A 6
H40I H 0.7379 0.7265 0.0546 0.057 Uiso 0.549(4) 1 calc PR A 6
H1 H 0.622(2) 0.6405(19) 0.2627(17) 0.044(6) Uiso 1 1 d . . .

loop_
_atom_site_aniso_label
_atom_site_aniso_U_11
_atom_site_aniso_U_22
_atom_site_aniso_U_33
_atom_site_aniso_U_23
_atom_site_aniso_U_13
_atom_site_aniso_U_12
Fe1 0.01951(11) 0.02188(12) 0.02788(12) -0.00013(9) -0.00324(8) -0.00776(8)
P1 0.0254(2) 0.0277(2) 0.0306(2) -0.00325(17) -0.00058(17) -0.00902(17)
B1 0.0200(8) 0.0208(8) 0.0222(8) -0.0032(6) -0.0018(6) -0.0063(6)
F1 0.0338(6) 0.0398(6) 0.0491(7) 0.0073(5) -0.0158(5) -0.0048(5)
F2 0.0833(10) 0.0501(7) 0.0394(7) 0.0185(6) -0.0243(6) -0.0282(7)
F3 0.0851(10) 0.0690(9) 0.0336(6) -0.0091(6) 0.0173(6) -0.0540(8)
F4 0.0312(6) 0.0692(8) 0.0575(8) -0.0269(6) 0.0160(5) -0.0258(6)
F5 0.0230(5) 0.0447(6) 0.0402(6) -0.0031(5) -0.0037(4) -0.0015(4)
F6 0.0322(5) 0.0238(5) 0.0488(6) -0.0088(4) -0.0035(5) -0.0068(4)
F7 0.0552(8) 0.0444(7) 0.0745(9) -0.0357(6) -0.0022(6) -0.0186(6)
F8 0.0472(7) 0.0829(10) 0.0535(7) -0.0385(7) -0.0058(6) -0.0288(7)
F9 0.0317(6) 0.0680(8) 0.0332(6) -0.0083(5) -0.0112(4) -0.0116(5)
F10 0.0319(5) 0.0303(5) 0.0368(5) -0.0052(4) -0.0112(4) -0.0029(4)
F11 0.0474(6) 0.0366(6) 0.0237(5) -0.0039(4) 0.0018(4) -0.0187(5)
F12 0.0514(7) 0.0361(6) 0.0408(6) 0.0125(5) -0.0128(5) -0.0227(5)
F13 0.0653(8) 0.0255(6) 0.0782(9) -0.0113(6) -0.0101(7) -0.0189(6)
F14 0.0725(9) 0.0492(7) 0.0574(8) -0.0356(6) 0.0106(7) -0.0257(7)
F15 0.0507(7) 0.0429(6) 0.0263(5) -0.0138(4) 0.0063(5) -0.0213(5)
C1 0.0241(8) 0.0206(7) 0.0314(8) -0.0063(6) -0.0018(6) -0.0074(6)
C2 0.0249(8) 0.0201(7) 0.0362(9) -0.0060(6) -0.0013(7) -0.0075(6)
C3 0.0211(7) 0.0198(7) 0.0366(9) -0.0059(6) 0.0007(6) -0.0076(6)
C4 0.0293(8) 0.0237(8) 0.0330(9) -0.0062(6) -0.0019(7) -0.0080(6)
C5 0.0265(8) 0.0260(8) 0.0374(9) -0.0033(7) 0.0051(7) -0.0066(6)
C6 0.0200(8) 0.0270(8) 0.0442(10) 0.0018(7) -0.0010(7) -0.0038(6)
C7 0.0231(8) 0.0237(8) 0.0354(9) 0.0035(6) -0.0015(7) -0.0065(6)
C8 0.0391(10) 0.0220(8) 0.0440(10) -0.0032(7) -0.0131(8) -0.0047(7)
C9 0.0422(10) 0.0233(8) 0.0393(10) -0.0009(7) 0.0008(8) -0.0149(7)
C10 0.0327(9) 0.0353(9) 0.0518(11) -0.0050(8) -0.0108(8) -0.0182(8)
C11 0.0510(11) 0.0355(10) 0.0352(10) -0.0069(8) -0.0081(8) -0.0198(9)
C12 0.0320(9) 0.0306(9) 0.0460(11) -0.0127(8) 0.0039(8) -0.0106(7)
C13 0.0246(7) 0.0233(7) 0.0237(7) -0.0048(6) -0.0028(6) -0.0099(6)
C14 0.0328(9) 0.0272(8) 0.0306(8) -0.0039(7) -0.0089(7) -0.0120(7)
C15 0.0574(12) 0.0332(9) 0.0247(8) 0.0017(7) -0.0110(8) -0.0230(9)
C16 0.0564(12) 0.0433(10) 0.0252(8) -0.0087(7) 0.0061(8) -0.0348(9)
C17 0.0310(9) 0.0431(10) 0.0362(9) -0.0182(8) 0.0085(7) -0.0209(8)
C18 0.0275(8) 0.0308(8) 0.0277(8) -0.0063(6) -0.0023(6) -0.0101(7)
C19 0.0200(7) 0.0277(8) 0.0241(7) -0.0070(6) 0.0024(6) -0.0097(6)
C20 0.0231(8) 0.0303(8) 0.0324(9) -0.0095(7) 0.0027(6) -0.0107(6)
C21 0.0309(9) 0.0402(10) 0.0458(11) -0.0241(8) 0.0076(8) -0.0186(8)
C22 0.0309(9) 0.0606(12) 0.0342(9) -0.0234(9) 0.0029(7) -0.0242(9)
C23 0.0221(8) 0.0515(11) 0.0269(8) -0.0087(7) -0.0013(6) -0.0130(7)
C24 0.0228(7) 0.0327(8) 0.0271(8) -0.0081(7) 0.0013(6) -0.0095(6)
C25 0.0183(7) 0.0228(7) 0.0255(7) -0.0044(6) -0.0047(6) -0.0048(6)
C26 0.0253(8) 0.0254(8) 0.0262(8) -0.0026(6) -0.0062(6) -0.0062(6)
C27 0.0282(8) 0.0271(8) 0.0359(9) 0.0056(7) -0.0101(7) -0.0103(7)
C28 0.0330(9) 0.0309(9) 0.0425(10) -0.0183(8) -0.0023(8) -0.0071(7)
C29 0.0340(9) 0.0208(8) 0.0553(12) -0.0079(8) -0.0121(8) -0.0084(7)
C30 0.0245(8) 0.0281(8) 0.0296(8) -0.0075(6) -0.0015(6) -0.0075(6)
C304 0.023(3) 0.046(3) 0.023(4) -0.009(3) 0.007(3) -0.012(2)
C303 0.054(4) 0.049(5) 0.044(3) 0.004(4) 0.009(2) -0.012(4)
C302 0.029(2) 0.061(4) 0.043(3) -0.007(2) 0.008(2) -0.017(2)
C301 0.080(5) 0.042(3) 0.039(4) -0.013(2) 0.018(3) 0.011(3)
C308 0.032(4) 0.116(11) 0.071(7) -0.006(7) 0.014(4) -0.017(6)
C306 0.048(4) 0.064(5) 0.035(4) -0.021(4) 0.006(3) -0.024(3)
C305 0.045(7) 0.042(5) 0.029(7) -0.006(4) 0.001(4) -0.002(4)
C309 0.060(5) 0.077(10) 0.031(4) 0.010(6) 0.001(3) -0.013(8)
C203 0.031(2) 0.040(2) 0.054(3) -0.013(2) 0.0062(19) -0.0175(18)
C202 0.021(2) 0.034(3) 0.040(3) -0.004(2) -0.0001(18) -0.006(2)
C321 0.028(2) 0.076(5) 0.052(3) -0.002(3) -0.010(2) 0.001(2)
C210 0.033(5) 0.096(8) 0.037(5) -0.040(5) -0.001(4) -0.003(4)
C208 0.044(2) 0.0323(18) 0.054(2) -0.0157(15) -0.0275(17) 0.0055(14)
C206 0.047(2) 0.049(3) 0.057(2) -0.020(2) -0.0091(18) -0.0209(19)
C213 0.0226(16) 0.035(2) 0.040(2) -0.0175(17) -0.0067(15) -0.0034(15)
C320 0.030(3) 0.024(2) 0.081(6) -0.013(3) 0.017(3) -0.003(2)
C209 0.044(4) 0.047(4) 0.041(3) -0.012(4) -0.005(3) -0.015(4)
C409 0.033(2) 0.044(3) 0.046(2) -0.015(2) -0.0103(18) -0.0104(18)
C402 0.024(3) 0.023(2) 0.030(2) -0.0058(15) -0.007(2) -0.001(2)
C502 0.047(3) 0.024(2) 0.048(3) -0.0029(17) -0.014(2) -0.0055(17)
C408 0.028(2) 0.0270(18) 0.035(2) -0.0020(13) -0.0036(19) 0.0036(19)
C401 0.043(3) 0.062(3) 0.051(3) 0.005(2) -0.0096(19) 0.007(2)
C500 0.073(3) 0.0258(17) 0.039(2) -0.0025(14) 0.0031(18) -0.0149(17)
C403 0.050(3) 0.032(3) 0.033(2) -0.004(2) -0.012(2) -0.009(3)

loop_
_atom_type_symbol
_atom_type_description
_atom_type_scat_dispersion_real
_atom_type_scat_dispersion_imag
_atom_type_scat_source
C C 0.0033 0.0016 'International Tables Vol C Tables 4.2.6.8 and 6.1.1.4'
H H 0.0000 0.0000 'International Tables Vol C Tables 4.2.6.8 and 6.1.1.4'
B B 0.0013 0.0007 'International Tables Vol C Tables 4.2.6.8 and 6.1.1.4'
F F 0.0171 0.0103 'International Tables Vol C Tables 4.2.6.8 and 6.1.1.4'
P P 0.1023 0.0942 'International Tables Vol C Tables 4.2.6.8 and 6.1.1.4'
Fe Fe 0.3463 0.8444 'International Tables Vol C Tables 4.2.6.8 and 6.1.1.4'

loop_
_geom_angle_atom_site_label_1
_geom_angle_atom_site_label_2
_geom_angle_atom_site_label_3
_geom_angle
C10 Fe1 C11 40.75(8)
C10 Fe1 C4 152.69(8)
C11 Fe1 C4 164.98(8)
C10 Fe1 C8 68.51(8)
C11 Fe1 C8 68.38(8)
C4 Fe1 C8 107.36(7)
C10 Fe1 C9 40.62(8)
C11 Fe1 C9 68.39(8)
C4 Fe1 C9 118.49(7)
C8 Fe1 C9 40.77(8)
C10 Fe1 C12 68.75(8)
C11 Fe1 C12 40.86(8)
C4 Fe1 C12 126.70(7)
C8 Fe1 C12 40.62(8)
C9 Fe1 C12 68.60(8)
C10 Fe1 C7 127.00(8)
C11 Fe1 C7 107.97(8)
C4 Fe1 C7 68.97(7)
C8 Fe1 C7 153.35(7)
C9 Fe1 C7 164.60(7)
C12 Fe1 C7 119.16(7)
C10 Fe1 C6 107.87(8)
C11 Fe1 C6 119.50(8)
C4 Fe1 C6 68.46(7)
C8 Fe1 C6 164.39(8)
C9 Fe1 C6 126.76(7)
C12 Fe1 C6 153.78(8)
C7 Fe1 C6 40.81(7)
C10 Fe1 C3 164.86(8)
C11 Fe1 C3 126.97(7)
C4 Fe1 C3 41.23(7)
C8 Fe1 C3 118.80(7)
C9 Fe1 C3 153.13(8)
C12 Fe1 C3 107.42(7)
C7 Fe1 C3 40.92(7)
C6 Fe1 C3 68.69(7)
C10 Fe1 C5 118.88(8)
C11 Fe1 C5 153.43(8)
C4 Fe1 C5 40.56(7)
C8 Fe1 C5 126.62(8)
C9 Fe1 C5 107.45(7)
C12 Fe1 C5 164.24(8)
C7 Fe1 C5 68.70(7)
C6 Fe1 C5 40.63(8)
C3 Fe1 C5 68.79(7)
C305 P1 C202 121.5(8)
C305 P1 C408 118.1(9)
C202 P1 C408 93.7(3)
C305 P1 C213 115.5(8)
C202 P1 C213 22.46(15)
C408 P1 C213 113.6(2)
C305 P1 C402 103.5(9)
C202 P1 C402 113.1(3)
C408 P1 C402 19.53(14)
C213 P1 C402 133.0(2)
C305 P1 C304 8.4(11)
C202 P1 C304 113.2(5)
C408 P1 C304 122.2(6)
C213 P1 C304 107.5(5)
C402 P1 C304 109.3(6)
C1 B1 C13 115.35(13)
C1 B1 C19 109.47(13)
C13 B1 C19 103.99(12)
C1 B1 C25 100.78(12)
C13 B1 C25 113.15(12)
C19 B1 C25 114.47(13)
C2 C1 B1 166.51(16)
C1 C2 C3 175.54(19)
C7 C3 C2 127.95(16)
C7 C3 C4 107.15(14)
C2 C3 C4 124.88(16)
C7 C3 Fe1 69.22(9)
C2 C3 Fe1 125.85(11)
C4 C3 Fe1 68.87(9)
C5 C4 C3 108.45(15)
C5 C4 Fe1 70.28(10)
C3 C4 Fe1 69.90(9)
C4 C5 C6 107.95(15)
C4 C5 Fe1 69.16(10)
C6 C5 Fe1 69.47(10)
C5 C6 C7 108.40(15)
C5 C6 Fe1 69.90(10)
C7 C6 Fe1 69.45(9)
C6 C7 C3 108.03(15)
C6 C7 Fe1 69.73(9)
C3 C7 Fe1 69.86(9)
C12 C8 C9 108.30(17)
C12 C8 Fe1 69.76(10)
C9 C8 Fe1 69.66(10)
C10 C9 C8 107.90(17)
C10 C9 Fe1 69.44(10)
C8 C9 Fe1 69.56(10)
C9 C10 C11 108.02(17)
C9 C10 Fe1 69.94(10)
C11 C10 Fe1 69.66(10)
C10 C11 C12 108.27(17)
C10 C11 Fe1 69.59(11)
C12 C11 Fe1 69.81(11)
C8 C12 C11 107.51(16)
C8 C12 Fe1 69.63(10)
C11 C12 Fe1 69.34(11)
C14 C13 C18 113.29(15)
C14 C13 B1 126.71(14)
C18 C13 B1 119.88(14)
F1 C14 C13 121.13(15)
F1 C14 C15 115.30(16)
C13 C14 C15 123.57(17)
F2 C15 C16 119.24(17)
F2 C15 C14 120.46(19)
C16 C15 C14 120.30(17)
F3 C16 C15 120.73(19)
F3 C16 C17 120.42(19)
C15 C16 C17 118.85(16)
F4 C17 C16 120.29(16)
F4 C17 C18 120.90(18)
C16 C17 C18 118.81(17)
F5 C18 C17 116.15(16)
F5 C18 C13 118.67(14)
C17 C18 C13 125.16(17)
C24 C19 C20 113.93(15)
C24 C19 B1 127.23(14)
C20 C19 B1 118.71(14)
F6 C20 C21 116.15(15)
F6 C20 C19 119.75(15)
C21 C20 C19 124.09(17)
F7 C21 C22 120.23(17)
F7 C21 C20 120.50(19)
C22 C21 C20 119.27(17)
F8 C22 C21 120.76(18)
F8 C22 C23 120.02(19)
C21 C22 C23 119.22(16)
F9 C23 C22 119.76(16)
F9 C23 C24 120.46(17)
C22 C23 C24 119.78(17)
F10 C24 C23 115.43(16)
F10 C24 C19 120.86(14)
C23 C24 C19 123.70(16)
C30 C25 C26 113.41(14)
C30 C25 B1 125.36(14)
C26 C25 B1 120.34(14)
F11 C26 C27 115.73(15)
F11 C26 C25 119.84(14)
C27 C26 C25 124.41(16)
F12 C27 C29 119.60(16)
F12 C27 C26 120.95(17)
C29 C27 C26 119.43(16)
F14 C28 C29 120.26(16)
F14 C28 C30 120.25(17)
C29 C28 C30 119.49(16)
F13 C29 C28 120.42(18)
F13 C29 C27 120.60(18)
C28 C29 C27 118.98(16)
F15 C30 C25 121.03(15)
F15 C30 C28 114.68(15)
C25 C30 C28 124.28(16)
C303 C304 C301 121.5(14)
C303 C304 C302 107.7(13)
C301 C304 C302 94.7(13)
C303 C304 P1 114.4(13)
C301 C304 P1 106.5(9)
C302 C304 P1 110.0(10)
C308 C305 C309 102.0(17)
C308 C305 C306 128.0(19)
C309 C305 C306 95.9(14)
C308 C305 P1 110.8(13)
C309 C305 P1 104.4(15)
C306 C305 P1 111.2(13)
C210 C202 C321 99.5(6)
C210 C202 C203 105.7(7)
C321 C202 C203 108.7(5)
C210 C202 P1 116.7(6)
C321 C202 P1 110.6(4)
C203 C202 P1 114.4(4)
C206 C213 C208 110.4(4)
C206 C213 C320 115.7(5)
C208 C213 C320 106.8(4)
C206 C213 P1 110.5(3)
C208 C213 P1 109.3(3)
C320 C213 P1 103.7(5)
C502 C402 C209 110.0(5)
C502 C402 C409 109.6(4)
C209 C402 C409 106.5(5)
C502 C402 P1 113.7(3)
C209 C402 P1 108.2(4)
C409 C402 P1 108.6(3)
C401 C408 C403 106.7(5)
C401 C408 C500 108.9(4)
C403 C408 C500 109.7(4)
C401 C408 P1 109.4(3)
C403 C408 P1 111.6(3)
C500 C408 P1 110.4(3)

loop_
_geom_bond_atom_site_label_1
_geom_bond_atom_site_label_2
_geom_bond_distance
Fe1 C10 2.0329(18)
Fe1 C11 2.0338(19)
Fe1 C4 2.0345(17)
Fe1 C8 2.0383(17)
Fe1 C9 2.0395(17)
Fe1 C12 2.0400(18)
Fe1 C7 2.0399(16)
Fe1 C6 2.0435(17)
Fe1 C3 2.0484(15)
Fe1 C5 2.0493(18)
P1 C305 1.78(2)
P1 C202 1.825(5)
P1 C408 1.829(4)
P1 C213 1.915(4)
P1 C402 1.925(5)
P1 C304 1.936(15)
B1 C1 1.589(2)
B1 C13 1.646(2)
B1 C19 1.652(2)
B1 C25 1.657(2)
F1 C14 1.347(2)
F2 C15 1.342(2)
F3 C16 1.343(2)
F4 C17 1.341(2)
F5 C18 1.351(2)
F6 C20 1.348(2)
F7 C21 1.343(2)
F8 C22 1.343(2)
F9 C23 1.346(2)
F10 C24 1.349(2)
F11 C26 1.3509(19)
F12 C27 1.347(2)
F13 C29 1.344(2)
F14 C28 1.340(2)
F15 C30 1.352(2)
C1 C2 1.200(2)
C2 C3 1.433(2)
C3 C7 1.429(2)
C3 C4 1.438(2)
C4 C5 1.415(2)
C5 C6 1.421(3)
C6 C7 1.424(2)
C8 C12 1.415(3)
C8 C9 1.421(3)
C9 C10 1.414(3)
C10 C11 1.416(3)
C11 C12 1.422(3)
C13 C14 1.382(2)
C13 C18 1.388(2)
C14 C15 1.384(2)
C15 C16 1.372(3)
C16 C17 1.373(3)
C17 C18 1.379(2)
C19 C24 1.387(2)
C19 C20 1.392(2)
C20 C21 1.382(2)
C21 C22 1.375(3)
C22 C23 1.375(3)
C23 C24 1.382(2)
C25 C30 1.380(2)
C25 C26 1.391(2)
C26 C27 1.378(2)
C27 C29 1.376(3)
C28 C29 1.372(3)
C28 C30 1.388(2)
C304 C303 1.39(2)
C304 C301 1.49(2)
C304 C302 1.533(17)
C308 C305 1.53(3)
C306 C305 1.74(3)
C305 C309 1.74(3)
C203 C202 1.539(7)
C202 C210 1.515(13)
C202 C321 1.533(8)
C208 C213 1.540(6)
C206 C213 1.527(5)
C213 C320 1.572(11)
C209 C402 1.543(10)
C409 C402 1.551(7)
C402 C502 1.519(6)
C408 C401 1.531(6)
C408 C403 1.534(8)
C408 C500 1.546(6)
